data_4080939
loop_
_publ_author_name
'Bichler, Bernhard'
'Holzhacker, Christian'
'St\"oger, Berthold'
'Puchberger, Michael'
'Veiros, Luis F.'
'Kirchner, Karl'

_publ_section_title
;
 Heterolytic Cleavage of Dihydrogen by an Iron(II) PNP Pincer Complex via
 Metal--Ligand Cooperation
;
_journal_issue 15
_journal_name_full Organometallics
_journal_page_first 4114
_journal_paper_doi 10.1021/om400241x
_journal_volume 32
_journal_year 2013
_chemical_formula_sum 'C20 H35 Cl2 Fe N3 O2 P2'
_chemical_formula_weight 538.2
_chemical_name_systematic ' ?'
_space_group_IT_number 2
_symmetry_cell_setting triclinic
_symmetry_Int_Tables_number 2
_symmetry_space_group_name_Hall '-P 1'
_symmetry_space_group_name_H-M 'P -1'
_cell_angle_alpha 90.517(14)
_cell_angle_beta 93.27(2)
_cell_angle_gamma 93.48(2)
_cell_formula_units_Z 4
_cell_length_a 9.330(6)
_cell_length_b 14.762(9)
_cell_length_c 18.911(12)
_cell_measurement_reflns_used 9637
_cell_measurement_temperature 100
_cell_measurement_theta_max 32
_cell_measurement_theta_min 2.5
_cell_volume 2595(3)
_diffrn_ambient_temperature 100
_diffrn_measured_fraction_theta_full 0.98
_diffrn_measured_fraction_theta_max 0.91
_diffrn_measurement_device 'four-cycle diffractometer'
_diffrn_measurement_device_type 'Bruker KAPPA APEX II CCD'
_diffrn_measurement_method '\w and \f scans'
_diffrn_radiation_monochromator graphite
_diffrn_radiation_probe x-ray
_diffrn_radiation_source 'X-ray tube'
_diffrn_radiation_type 'Mo K\a'
_diffrn_radiation_wavelength 0.71073
_diffrn_reflns_av_R_equivalents 0.0271
_diffrn_reflns_av_sigmaI/netI 0.0225
_diffrn_reflns_limit_h_max 13
_diffrn_reflns_limit_h_min -13
_diffrn_reflns_limit_k_max 22
_diffrn_reflns_limit_k_min -22
_diffrn_reflns_limit_l_max 28
_diffrn_reflns_limit_l_min -28
_diffrn_reflns_number 96393
_diffrn_reflns_theta_full 31.44
_diffrn_reflns_theta_max 32.67
_diffrn_reflns_theta_min 1.08
_exptl_absorpt_coefficient_mu 0.931
_exptl_absorpt_correction_T_max 0.98
_exptl_absorpt_correction_T_min 0.81
_exptl_absorpt_correction_type multi-scan
_exptl_absorpt_process_details SADABS
_exptl_crystal_colour 'clear colourless'
_exptl_crystal_density_diffrn 1.3771
_exptl_crystal_description plate
_exptl_crystal_F_000 1128
_exptl_crystal_size_max 0.43
_exptl_crystal_size_mid 0.18
_exptl_crystal_size_min 0.02
_refine_diff_density_max 1.48
_refine_diff_density_min -1.03
_refine_ls_extinction_method none
_refine_ls_goodness_of_fit_gt 2.90
_refine_ls_goodness_of_fit_ref 2.64
_refine_ls_hydrogen_treatment mixed
_refine_ls_number_constraints 294
_refine_ls_number_parameters 576
_refine_ls_number_reflns 17322
_refine_ls_number_restraints 4
_refine_ls_R_factor_all 0.0566
_refine_ls_R_factor_gt 0.0422
_refine_ls_shift/su_max 0.0266
_refine_ls_shift/su_mean 0.0011
_refine_ls_structure_factor_coef F
_refine_ls_weighting_details w=1/(\s^2^(F)+0.0001F^2^)
_refine_ls_weighting_scheme sigma
_refine_ls_wR_factor_gt 0.0513
_refine_ls_wR_factor_ref 0.0522
_reflns_number_gt 13893
_reflns_number_total 17322
_reflns_threshold_expression I>3\s(I)
_cod_data_source_file om400241x_si_001.cif
_cod_data_source_block V
_cod_depositor_comments
;
The following automatic conversions were performed:

'_diffrn_radiation_probe' value 'X-ray' changed to 'x-ray' according
to /home/saulius/struct/CIF-dictionaries/cif_core.dic dictionary
named 'cif_core.dic' version 2.4.2 from 2011-04-26.

Automatic conversion script
Id: cif_fix_values 1891 2012-01-12 08:04:46Z andrius 
;
_cod_original_formula_sum 'C20 H35 Cl2 Fe1 N3 O2 P2'
_cod_database_code 4080939

loop_
_symmetry_equiv_pos_site_id
_symmetry_equiv_pos_as_xyz
1 x,y,z
2 -x,-y,-z

loop_
_atom_site_label
_atom_site_type_symbol
_atom_site_fract_x
_atom_site_fract_y
_atom_site_fract_z
_atom_site_adp_type
_atom_site_U_iso_or_equiv
_atom_site_symmetry_multiplicity
_atom_site_occupancy
_atom_site_calc_flag
Fe1 Fe 0.85802(2) 0.745399(14) 0.265276(12) Uani 0.01123(6) 2 1 d
P1 P 0.89687(5) 0.74224(3) 0.38045(2) Uani 0.01855(12) 2 1 d
P2 P 0.87818(5) 0.72765(3) 0.15135(2) Uani 0.01738(12) 2 1 d
N2 N 1.07984(17) 0.75170(13) 0.38893(8) Uani 0.0274(5) 2 1 d
N1 N 1.07641(14) 0.74830(9) 0.26704(7) Uani 0.0145(4) 2 1 d
N3 N 1.05821(17) 0.74587(12) 0.14456(8) Uani 0.0261(5) 2 1 d
C1 C 1.15762(18) 0.75083(12) 0.32893(9) Uani 0.0196(5) 2 1 d
C2 C 1.30731(19) 0.75341(13) 0.33172(11) Uani 0.0261(5) 2 1 d
C3 C 1.37527(19) 0.75336(12) 0.26876(11) Uani 0.0278(6) 2 1 d
C4 C 1.29578(19) 0.75116(13) 0.20504(11) Uani 0.0279(6) 2 1 d
C5 C 1.14672(18) 0.74843(11) 0.20570(9) Uani 0.0202(5) 2 1 d
C6 C 0.8441(2) 0.83018(14) 0.44154(11) Uani 0.0304(6) 2 1 d
C7 C 0.6796(2) 0.82598(16) 0.44354(12) Uani 0.0380(7) 2 1 d
C8 C 0.9052(3) 0.92418(14) 0.42382(12) Uani 0.0388(7) 2 1 d
C9 C 0.8483(2) 0.63485(13) 0.42689(11) Uani 0.0328(6) 2 1 d
C10 C 0.8805(3) 0.63583(18) 0.50708(12) Uani 0.0532(10) 2 1 d
C11 C 0.9224(3) 0.55616(15) 0.39443(12) Uani 0.0407(7) 2 1 d
C12 C 0.7972(2) 0.80166(14) 0.08398(11) Uani 0.0352(7) 2 1 d
C13 C 0.6337(3) 0.78732(18) 0.08428(14) Uani 0.0520(9) 2 1 d
C14 C 0.8479(3) 0.90158(15) 0.09533(13) Uani 0.0482(9) 2 1 d
C15 C 0.83681(19) 0.61288(11) 0.11096(9) Uani 0.0219(5) 2 1 d
C16 C 0.8580(3) 0.60464(15) 0.03137(11) Uani 0.0375(7) 2 1 d
C17 C 0.9253(2) 0.54397(13) 0.15082(11) Uani 0.0285(6) 2 1 d
C18 C 0.74013(18) 0.65142(11) 0.26716(9) Uani 0.0179(5) 2 1 d
C19 C 0.77481(19) 0.84753(11) 0.26161(10) Uani 0.0208(5) 2 1 d
O1 O 0.65207(14) 0.59106(8) 0.26843(8) Uani 0.0289(4) 2 1 d
O2 O 0.69898(16) 0.90761(9) 0.25974(8) Uani 0.0350(5) 2 1 d
Fe2 Fe 1.38239(2) 0.237942(14) 0.236475(13) Uani 0.01331(6) 2 1 d
N5 N 1.58338(18) 0.08679(10) 0.25084(11) Uani 0.0329(6) 2 1 d
N4 N 1.60078(14) 0.24202(9) 0.24524(7) Uani 0.0143(4) 2 1 d
N6 N 1.60265(15) 0.39789(9) 0.24158(9) Uani 0.0204(4) 2 1 d
P3 P 1.40498(5) 0.09266(3) 0.22843(3) Uani 0.01921(12) 2 1 d
P4 P 1.42024(4) 0.38441(3) 0.22804(2) Uani 0.01399(11) 2 1 d
C20 C 1.67124(19) 0.16463(11) 0.25280(11) Uani 0.0231(5) 2 1 d
C21 C 1.8205(2) 0.16485(13) 0.26310(13) Uani 0.0351(7) 2 1 d
C22 C 1.8997(2) 0.24709(13) 0.26596(12) Uani 0.0317(6) 2 1 d
C23 C 1.83040(18) 0.32752(12) 0.25926(11) Uani 0.0240(5) 2 1 d
C24 C 1.68123(17) 0.32216(11) 0.24911(9) Uani 0.0165(4) 2 1 d
C25 C 1.3177(2) 0.00636(12) 0.28427(11) Uani 0.0286(6) 2 1 d
C26 C 1.1538(2) 0.01217(16) 0.27669(15) Uani 0.0497(9) 2 1 d
C27 C 1.3737(3) 0.01271(15) 0.36217(12) Uani 0.0429(8) 2 1 d
C28 C 1.3606(6) 0.0455(4) 0.1319(3) Uani 0.0217(16) 2 0.426(6) d
C28b C 1.4118(6) 0.0270(3) 0.1478(2) Uani 0.0286(14) 2 0.574(6) d
C29 C 1.3649(6) -0.0556(3) 0.1242(3) Uani 0.0316(15) 2 0.426(6) d
C29b C 1.2610(5) -0.0020(2) 0.1139(2) Uani 0.0424(14) 2 0.574(6) d
C30 C 1.4859(3) 0.08608(17) 0.08953(14) Uani 0.0568(10) 2 1 d
C31 C 1.35521(18) 0.46768(11) 0.28984(10) Uani 0.0202(5) 2 1 d
C32 C 1.19147(19) 0.46023(13) 0.28541(11) Uani 0.0287(6) 2 1 d
C33 C 1.4166(2) 0.45671(13) 0.36594(10) Uani 0.0291(6) 2 1 d
C34 C 1.38124(19) 0.43514(11) 0.13942(10) Uani 0.0210(5) 2 1 d
C35 C 1.3871(2) 0.53926(12) 0.13616(11) Uani 0.0280(6) 2 1 d
C36 C 1.4821(2) 0.39770(13) 0.08679(11) Uani 0.0300(6) 2 1 d
C37 C 1.2667(2) 0.23747(12) 0.16062(10) Uani 0.0240(5) 2 1 d
C38 C 1.30076(18) 0.23438(11) 0.31784(10) Uani 0.0199(5) 2 1 d
O3 O 1.18317(17) 0.23899(10) 0.11180(8) Uani 0.0388(5) 2 1 d
O4 O 1.23260(15) 0.23082(10) 0.36773(8) Uani 0.0320(4) 2 1 d
C39 C 1.8410(3) 0.23941(14) 0.07842(12) Uani 0.0378(7) 2 1 d
Cl1 Cl 1.75484(7) 0.29655(6) 0.00712(3) Uani 0.0577(2) 2 1 d
Cl2 Cl 1.88299(8) 0.13038(5) 0.05028(5) Uani 0.0620(3) 2 1 d
C40 C 1.3399(3) 0.74976(19) 0.57837(13) Uani 0.0528(9) 2 1 d
Cl3 Cl 1.30320(10) 0.85105(5) 0.53522(4) Uani 0.0700(3) 2 1 d
Cl4 Cl 1.33557(9) 0.65818(5) 0.51648(4) Uani 0.0615(2) 2 1 d
H2 H 1.36192 0.755184 0.376353 Uiso 0.0313 2 1 d
H3 H 1.47835 0.754867 0.269389 Uiso 0.0334 2 1 d
H4 H 1.34241 0.751513 0.161076 Uiso 0.0335 2 1 d
H6 H 0.884717 0.818004 0.488023 Uiso 0.0365 2 1 d
H71 H 0.645994 0.767043 0.458884 Uiso 0.0456 2 1 d
H72 H 0.652144 0.87138 0.47593 Uiso 0.0456 2 1 d
H73 H 0.637917 0.836897 0.397047 Uiso 0.0456 2 1 d
H81 H 1.008327 0.924762 0.425573 Uiso 0.0466 2 1 d
H82 H 0.870066 0.939912 0.37711 Uiso 0.0466 2 1 d
H83 H 0.876032 0.967405 0.457536 Uiso 0.0466 2 1 d
H9 H 0.745469 0.627546 0.420114 Uiso 0.0393 2 1 d
H101 H 0.816841 0.674684 0.529157 Uiso 0.0638 2 1 d
H102 H 0.866687 0.575365 0.524759 Uiso 0.0638 2 1 d
H103 H 0.978303 0.658074 0.517677 Uiso 0.0638 2 1 d
H111 H 0.911069 0.558588 0.343721 Uiso 0.0488 2 1 d
H112 H 1.02292 0.560802 0.4089 Uiso 0.0488 2 1 d
H113 H 0.879746 0.499664 0.410286 Uiso 0.0488 2 1 d
H12 H 0.828312 0.785359 0.038302 Uiso 0.0423 2 1 d
H131 H 0.605103 0.725653 0.071008 Uiso 0.0624 2 1 d
H132 H 0.603466 0.799647 0.130894 Uiso 0.0624 2 1 d
H133 H 0.589855 0.827628 0.051134 Uiso 0.0624 2 1 d
H141 H 0.951137 0.907416 0.097769 Uiso 0.0579 2 1 d
H142 H 0.811072 0.936541 0.056563 Uiso 0.0579 2 1 d
H143 H 0.813351 0.923457 0.138784 Uiso 0.0579 2 1 d
H15 H 0.735436 0.6009 0.115356 Uiso 0.0263 2 1 d
H161 H 0.789182 0.639375 0.005573 Uiso 0.045 2 1 d
H162 H 0.953515 0.627308 0.021883 Uiso 0.045 2 1 d
H163 H 0.844518 0.54208 0.016832 Uiso 0.045 2 1 d
H171 H 0.917414 0.551987 0.200858 Uiso 0.0342 2 1 d
H172 H 0.889784 0.483658 0.1369 Uiso 0.0342 2 1 d
H173 H 1.024262 0.552906 0.139793 Uiso 0.0342 2 1 d
H21 H 1.867288 0.108921 0.268103 Uiso 0.0421 2 1 d
H22 H 2.002621 0.248668 0.272572 Uiso 0.0381 2 1 d
H23 H 1.883946 0.385199 0.261576 Uiso 0.0288 2 1 d
H25 H 1.342204 -0.052067 0.267695 Uiso 0.0343 2 1 d
H261 H 1.125099 0.023872 0.228236 Uiso 0.0597 2 1 d
H262 H 1.107703 -0.044201 0.290756 Uiso 0.0597 2 1 d
H263 H 1.126034 0.060471 0.306348 Uiso 0.0597 2 1 d
H271 H 1.47599 0.007818 0.365171 Uiso 0.0514 2 1 d
H272 H 1.351501 0.069979 0.38194 Uiso 0.0514 2 1 d
H273 H 1.328596 -0.035677 0.388117 Uiso 0.0514 2 1 d
H301 H 1.467289 0.147086 0.076319 Uiso 0.0682 2 1 d
H302 H 1.574045 0.086381 0.118352 Uiso 0.0682 2 1 d
H303 H 1.49407 0.049936 0.047664 Uiso 0.0682 2 1 d
H31 H 1.388734 0.527355 0.276074 Uiso 0.0243 2 1 d
H321 H 1.156627 0.467035 0.23711 Uiso 0.0344 2 1 d
H322 H 1.158133 0.401918 0.302141 Uiso 0.0344 2 1 d
H323 H 1.156394 0.50705 0.31417 Uiso 0.0344 2 1 d
H331 H 1.518499 0.47108 0.368161 Uiso 0.0349 2 1 d
H332 H 1.37185 0.496986 0.396876 Uiso 0.0349 2 1 d
H333 H 1.397872 0.395188 0.380484 Uiso 0.0349 2 1 d
H34 H 1.282044 0.417465 0.127436 Uiso 0.0252 2 1 d
H351 H 1.316508 0.561881 0.165686 Uiso 0.0336 2 1 d
H352 H 1.481045 0.563427 0.152585 Uiso 0.0336 2 1 d
H353 H 1.367236 0.557539 0.088181 Uiso 0.0336 2 1 d
H361 H 1.475247 0.332584 0.087884 Uiso 0.036 2 1 d
H362 H 1.455144 0.417494 0.039949 Uiso 0.036 2 1 d
H363 H 1.579266 0.419547 0.09953 Uiso 0.036 2 1 d
H391 H 1.927812 0.273626 0.094371 Uiso 0.0453 2 1 d
H392 H 1.778143 0.233898 0.116814 Uiso 0.0453 2 1 d
H401 H 1.433113 0.756359 0.602734 Uiso 0.0634 2 1 d
H402 H 1.269709 0.736955 0.6127 Uiso 0.0634 2 1 d
H28 H 1.265168 0.060837 0.116845 Uiso 0.026 2 0.426(6) d
H28b H 1.463109 -0.025144 0.161198 Uiso 0.0343 2 0.574 d
H291 H 1.342071 -0.073201 0.075691 Uiso 0.0379 2 0.426(6) d
H292 H 1.45949 -0.073477 0.138373 Uiso 0.0379 2 0.426(6) d
H293 H 1.296044 -0.084865 0.153686 Uiso 0.0379 2 0.426(6) d
H29b1 H 1.21115 -0.042029 0.145276 Uiso 0.0509 2 0.574 d
H29b2 H 1.207368 0.050828 0.105842 Uiso 0.0509 2 0.574 d
H29b3 H 1.270793 -0.032697 0.069678 Uiso 0.0509 2 0.574 d
H4n H 1.624(2) 0.0398(9) 0.2581(13) Uiso 0.046(7) 2 1 d
H6n H 1.646(2) 0.4474(7) 0.2491(13) Uiso 0.044(7) 2 1 d
H1n H 1.126(2) 0.7613(16) 0.4268(6) Uiso 0.039(7) 2 1 d
H3n H 1.084(3) 0.7480(18) 0.1038(5) Uiso 0.053(8) 2 1 d

loop_
_atom_site_aniso_label
_atom_site_aniso_type_symbol
_atom_site_aniso_U_11
_atom_site_aniso_U_22
_atom_site_aniso_U_33
_atom_site_aniso_U_12
_atom_site_aniso_U_13
_atom_site_aniso_U_23
Fe1 Fe 0.01087(11) 0.00912(10) 0.01335(11) -0.00046(8) -0.00123(8) 0.00025(8)
P1 P 0.0169(2) 0.0254(2) 0.0141(2) 0.00634(17) 0.00209(16) 0.00097(16)
P2 P 0.0202(2) 0.01691(19) 0.0139(2) -0.00437(16) -0.00280(16) 0.00078(15)
N2 N 0.0188(8) 0.0508(10) 0.0127(7) 0.0080(7) -0.0046(6) -0.0018(7)
N1 N 0.0120(6) 0.0149(6) 0.0161(7) -0.0015(5) 0.0005(5) -0.0026(5)
N3 N 0.0225(8) 0.0390(9) 0.0153(8) -0.0129(7) 0.0059(6) -0.0043(7)
C1 C 0.0158(8) 0.0223(8) 0.0207(9) 0.0037(6) -0.0011(6) -0.0027(7)
C2 C 0.0153(8) 0.0309(9) 0.0313(11) 0.0029(7) -0.0062(7) -0.0051(8)
C3 C 0.0127(8) 0.0256(9) 0.0448(12) -0.0026(7) 0.0050(8) -0.0101(8)
C4 C 0.0186(9) 0.0319(10) 0.0328(11) -0.0102(7) 0.0113(8) -0.0132(8)
C5 C 0.0189(8) 0.0204(8) 0.0203(9) -0.0082(6) 0.0048(6) -0.0069(6)
C6 C 0.0314(10) 0.0398(11) 0.0209(10) 0.0105(9) 0.0013(8) -0.0087(8)
C7 C 0.0332(11) 0.0445(12) 0.0382(13) 0.0107(10) 0.0115(9) -0.0104(10)
C8 C 0.0444(13) 0.0334(11) 0.0374(12) 0.0001(10) -0.0038(10) -0.0168(9)
C9 C 0.0410(12) 0.0333(10) 0.0276(11) 0.0165(9) 0.0167(9) 0.0147(8)
C10 C 0.082(2) 0.0558(16) 0.0272(12) 0.0319(15) 0.0231(12) 0.0158(11)
C11 C 0.0567(15) 0.0331(11) 0.0367(12) 0.0232(10) 0.0166(11) 0.0167(9)
C12 C 0.0529(14) 0.0324(10) 0.0191(10) -0.0004(10) -0.0078(9) 0.0089(8)
C13 C 0.0511(15) 0.0571(16) 0.0452(15) 0.0093(12) -0.0266(12) 0.0124(12)
C14 C 0.0819(19) 0.0290(11) 0.0336(13) 0.0007(12) 0.0024(13) 0.0154(9)
C15 C 0.0232(9) 0.0217(8) 0.0197(9) -0.0035(7) -0.0027(7) -0.0059(7)
C16 C 0.0492(14) 0.0401(12) 0.0215(10) -0.0038(10) -0.0046(9) -0.0105(9)
C17 C 0.0337(11) 0.0241(9) 0.0282(10) 0.0048(8) 0.0036(8) -0.0063(8)
C18 C 0.0190(8) 0.0142(7) 0.0209(8) 0.0032(6) 0.0024(6) -0.0018(6)
C19 C 0.0234(9) 0.0151(7) 0.0229(9) -0.0005(6) -0.0051(7) 0.0001(6)
O1 O 0.0240(7) 0.0178(6) 0.0448(9) -0.0055(5) 0.0094(6) -0.0034(6)
O2 O 0.0410(9) 0.0213(6) 0.0429(9) 0.0129(6) -0.0077(7) 0.0001(6)
Fe2 Fe 0.01254(11) 0.00936(10) 0.01771(12) -0.00064(8) -0.00066(9) 0.00044(8)
N5 N 0.0226(8) 0.0090(6) 0.0691(13) 0.0070(6) 0.0112(8) 0.0076(7)
N4 N 0.0130(6) 0.0115(6) 0.0185(7) 0.0020(5) 0.0005(5) 0.0001(5)
N6 N 0.0116(6) 0.0094(6) 0.0399(9) -0.0011(5) 0.0018(6) -0.0024(6)
P3 P 0.0228(2) 0.00972(17) 0.0251(2) -0.00242(16) 0.00542(18) -0.00162(16)
P4 P 0.01177(19) 0.01103(17) 0.0194(2) 0.00139(14) 0.00166(15) 0.00070(15)
C20 C 0.0185(8) 0.0148(7) 0.0367(11) 0.0046(6) 0.0036(7) 0.0047(7)
C21 C 0.0210(10) 0.0226(9) 0.0631(15) 0.0117(7) 0.0015(9) 0.0118(9)
C22 C 0.0137(9) 0.0310(10) 0.0504(14) 0.0045(7) -0.0033(8) 0.0070(9)
C23 C 0.0130(8) 0.0205(8) 0.0381(11) 0.0001(6) -0.0014(7) -0.0005(7)
C24 C 0.0131(7) 0.0142(7) 0.0222(8) 0.0008(6) 0.0009(6) -0.0008(6)
C25 C 0.0315(10) 0.0131(7) 0.0417(12) -0.0016(7) 0.0091(9) 0.0079(7)
C26 C 0.0301(12) 0.0385(12) 0.081(2) -0.0070(10) 0.0168(12) 0.0214(13)
C27 C 0.0616(16) 0.0300(11) 0.0386(13) 0.0019(11) 0.0157(11) 0.0106(9)
C28 C 0.024(3) 0.021(3) 0.019(3) -0.004(2) -0.004(2) -0.0054(19)
C28b C 0.040(3) 0.0180(19) 0.026(2) -0.0006(17) -0.0091(19) -0.0070(15)
C29 C 0.038(3) 0.021(2) 0.035(3) -0.0051(19) 0.003(2) -0.0099(19)
C29b C 0.060(3) 0.0242(18) 0.039(2) -0.0034(17) -0.025(2) -0.0086(16)
C30 C 0.092(2) 0.0440(14) 0.0340(13) -0.0221(14) 0.0299(14) -0.0193(11)
C31 C 0.0164(8) 0.0140(7) 0.0308(10) 0.0020(6) 0.0050(7) -0.0044(7)
C32 C 0.0190(9) 0.0287(9) 0.0393(12) 0.0051(7) 0.0076(8) -0.0069(8)
C33 C 0.0308(10) 0.0297(10) 0.0262(10) -0.0028(8) 0.0040(8) -0.0085(8)
C34 C 0.0215(9) 0.0179(8) 0.0238(9) 0.0006(6) 0.0021(7) 0.0043(7)
C35 C 0.0301(10) 0.0188(8) 0.0347(11) 0.0010(7) -0.0015(8) 0.0084(8)
C36 C 0.0387(11) 0.0281(9) 0.0246(10) 0.0041(8) 0.0120(8) 0.0040(8)
C37 C 0.0257(9) 0.0184(8) 0.0269(10) -0.0034(7) -0.0033(7) 0.0032(7)
C38 C 0.0179(8) 0.0163(7) 0.0252(9) -0.0001(6) 0.0003(7) 0.0013(6)
O3 O 0.0402(9) 0.0347(8) 0.0379(9) -0.0046(7) -0.0213(7) 0.0061(7)
O4 O 0.0339(8) 0.0356(8) 0.0272(8) -0.0002(6) 0.0103(6) 0.0006(6)
C39 C 0.0445(13) 0.0365(11) 0.0327(12) 0.0021(10) 0.0052(10) 0.0026(9)
Cl1 Cl 0.0504(4) 0.0948(5) 0.0329(3) 0.0347(4) 0.0143(3) 0.0103(3)
Cl2 Cl 0.0566(4) 0.0446(3) 0.0839(5) 0.0071(3) -0.0053(4) -0.0238(3)
C40 C 0.0534(16) 0.0801(19) 0.0233(12) 0.0057(14) -0.0143(11) 0.0047(12)
Cl3 Cl 0.0960(6) 0.0587(4) 0.0524(4) 0.0194(4) -0.0346(4) -0.0135(3)
Cl4 Cl 0.0764(5) 0.0521(4) 0.0520(4) 0.0016(3) -0.0303(4) 0.0123(3)

loop_
_atom_type_symbol
_atom_type_scat_dispersion_real
_atom_type_scat_dispersion_imag
_atom_type_scat_source
C 0.0033 0.0016 'International Tables Vol C tables 4.2.6.8 and 6.1.1.1'
H 0.0000 0.0000 'International Tables Vol C tables 4.2.6.8 and 6.1.1.1'
Cl 0.1484 0.1585 'International Tables Vol C tables 4.2.6.8 and 6.1.1.1'
Fe 0.3463 0.8444 'International Tables Vol C tables 4.2.6.8 and 6.1.1.1'
N 0.0061 0.0033 'International Tables Vol C tables 4.2.6.8 and 6.1.1.1'
O 0.0106 0.0060 'International Tables Vol C tables 4.2.6.8 and 6.1.1.1'
P 0.1023 0.0942 'International Tables Vol C tables 4.2.6.8 and 6.1.1.1'

loop_
_geom_angle_atom_site_label_1
_geom_angle_atom_site_label_2
_geom_angle_atom_site_label_3
_geom_angle_site_symmetry_1
_geom_angle_site_symmetry_3
_geom_angle
P1 Fe1 P2 . . 163.01(3)
P1 Fe1 N1 . . 82.78(5)
P1 Fe1 C18 . . 91.00(6)
P1 Fe1 C19 . . 97.09(6)
P2 Fe1 N1 . . 82.47(5)
P2 Fe1 C18 . . 91.28(6)
P2 Fe1 C19 . . 97.36(6)
N1 Fe1 C18 . . 127.45(7)
N1 Fe1 C19 . . 118.67(7)
C18 Fe1 C19 . . 113.88(9)
Fe1 P1 N2 . . 101.53(6)
Fe1 P1 C6 . . 124.18(7)
Fe1 P1 C9 . . 118.18(7)
N2 P1 C6 . . 103.21(9)
N2 P1 C9 . . 103.98(10)
C6 P1 C9 . . 103.01(10)
Fe1 P2 N3 . . 101.79(6)
Fe1 P2 C12 . . 123.56(8)
Fe1 P2 C15 . . 118.70(6)
N3 P2 C12 . . 104.60(10)
N3 P2 C15 . . 103.85(9)
C12 P2 C15 . . 101.95(9)
P1 N2 C1 . . 119.42(13)
P1 N2 H1n . . 123.5(13)
C1 N2 H1n . . 116.8(13)
Fe1 N1 C1 . . 121.46(12)
Fe1 N1 C5 . . 121.01(11)
C1 N1 C5 . . 117.52(15)
P2 N3 C5 . . 118.65(13)
P2 N3 Cl1 . 2_865 125.48(8)
P2 N3 H3n . . 114.7(16)
C5 N3 Cl1 . 2_865 112.37(12)
C5 N3 H3n . . 126.4(17)
Cl1 N3 H3n 2_865 . 18.6(18)
N2 C1 N1 . . 114.55(15)
N2 C1 C2 . . 122.75(17)
N1 C1 C2 . . 122.69(17)
C1 C2 C3 . . 118.40(17)
C1 C2 H2 . . 120.8
C3 C2 H2 . . 120.8
C2 C3 C4 . . 120.28(18)
C2 C3 H3 . . 119.86
C4 C3 H3 . . 119.86
C3 C4 C5 . . 118.63(18)
C3 C4 H4 . . 120.68
C5 C4 H4 . . 120.68
N1 C5 N3 . . 114.77(16)
N1 C5 C4 . . 122.47(16)
N3 C5 C4 . . 122.76(17)
P1 C6 C7 . . 109.47(14)
P1 C6 C8 . . 112.65(15)
P1 C6 H6 . . 108.21
C7 C6 C8 . . 112.06(18)
C7 C6 H6 . . 108.85
C8 C6 H6 . . 105.41
C6 C7 H71 . . 109.47
C6 C7 H72 . . 109.47
C6 C7 H73 . . 109.47
H71 C7 H72 . . 109.47
H71 C7 H73 . . 109.47
H72 C7 H73 . . 109.47
C6 C8 H81 . . 109.47
C6 C8 H82 . . 109.47
C6 C8 H83 . . 109.47
H81 C8 H82 . . 109.47
H81 C8 H83 . . 109.47
H82 C8 H83 . . 109.47
P1 C9 C10 . . 115.96(16)
P1 C9 C11 . . 109.98(16)
P1 C9 H9 . . 104.31
C10 C9 C11 . . 108.81(19)
C10 C9 H9 . . 105.59
C11 C9 H9 . . 112.11
C9 C10 H101 . . 109.47
C9 C10 H102 . . 109.47
C9 C10 H103 . . 109.47
H101 C10 H102 . . 109.47
H101 C10 H103 . . 109.47
H102 C10 H103 . . 109.47
C9 C11 H111 . . 109.47
C9 C11 H112 . . 109.47
C9 C11 H113 . . 109.47
H111 C11 H112 . . 109.47
H111 C11 H113 . . 109.47
H112 C11 H113 . . 109.47
P2 C12 C13 . . 108.44(16)
P2 C12 C14 . . 112.39(16)
P2 C12 H12 . . 109.05
C13 C12 C14 . . 111.9(2)
C13 C12 H12 . . 109.59
C14 C12 H12 . . 105.41
C12 C13 H131 . . 109.47
C12 C13 H132 . . 109.47
C12 C13 H133 . . 109.47
H131 C13 H132 . . 109.47
H131 C13 H133 . . 109.47
H132 C13 H133 . . 109.47
C12 C14 H141 . . 109.47
C12 C14 H142 . . 109.47
C12 C14 H143 . . 109.47
H141 C14 H142 . . 109.47
H141 C14 H143 . . 109.47
H142 C14 H143 . . 109.47
P2 C15 C16 . . 115.93(13)
P2 C15 C17 . . 109.48(13)
P2 C15 H15 . . 104.92
C16 C15 C17 . . 109.46(16)
C16 C15 H15 . . 104.95
C17 C15 H15 . . 112
C15 C16 H161 . . 109.47
C15 C16 H162 . . 109.47
C15 C16 H163 . . 109.47
H161 C16 H162 . . 109.47
H161 C16 H163 . . 109.47
H162 C16 H163 . . 109.47
C15 C17 H171 . . 109.47
C15 C17 H172 . . 109.47
C15 C17 H173 . . 109.47
H171 C17 H172 . . 109.47
H171 C17 H173 . . 109.47
H172 C17 H173 . . 109.47
Fe1 C18 O1 . . 175.47(15)
Fe1 C19 O2 . . 169.24(16)
N4 Fe2 P3 . . 82.74(4)
N4 Fe2 P4 . . 82.64(4)
N4 Fe2 C37 . . 129.48(8)
N4 Fe2 C38 . . 114.21(8)
P3 Fe2 P4 . . 162.57(3)
P3 Fe2 C37 . . 92.34(6)
P3 Fe2 C38 . . 95.65(6)
P4 Fe2 C37 . . 89.67(6)
P4 Fe2 C38 . . 98.96(6)
C37 Fe2 C38 . . 116.31(10)
P3 N5 C20 . . 119.33(13)
P3 N5 H4n . . 125.3(14)
C20 N5 H4n . . 115.3(14)
Fe2 N4 C20 . . 120.80(11)
Fe2 N4 C24 . . 121.53(11)
C20 N4 C24 . . 117.49(14)
P4 N6 C24 . . 119.19(11)
P4 N6 H6n . . 123.1(14)
C24 N6 H6n . . 117.2(14)
Fe2 P3 N5 . . 101.03(6)
Fe2 P3 C25 . . 125.21(7)
Fe2 P3 C28 . . 112.32(17)
Fe2 P3 C28b . . 126.44(14)
N5 P3 C25 . . 103.79(9)
N5 P3 C28 . . 110.19(19)
N5 P3 C28b . . 94.01(18)
C25 P3 C28 . . 103.53(18)
C25 P3 C28b . . 99.59(16)
C28 P3 C28b . . 18.6(2)
Fe2 P4 N6 . . 101.94(5)
Fe2 P4 C31 . . 124.30(7)
Fe2 P4 C34 . . 117.11(6)
N6 P4 C31 . . 103.22(8)
N6 P4 C34 . . 104.59(8)
C31 P4 C34 . . 103.21(9)
N5 C20 N4 . . 114.37(16)
N5 C20 C21 . . 123.04(17)
N4 C20 C21 . . 122.58(16)
C20 C21 C22 . . 118.74(18)
C20 C21 H21 . . 120.63
C22 C21 H21 . . 120.63
C21 C22 C23 . . 119.98(18)
C21 C22 H22 . . 120.01
C23 C22 H22 . . 120.01
C22 C23 C24 . . 118.16(16)
C22 C23 H23 . . 120.92
C24 C23 H23 . . 120.92
N4 C24 N6 . . 114.36(14)
N4 C24 C23 . . 123.05(15)
N6 C24 C23 . . 122.59(15)
P3 C25 C26 . . 109.69(15)
P3 C25 C27 . . 113.09(14)
P3 C25 H25 . . 107.53
C26 C25 C27 . . 111.5(2)
C26 C25 H25 . . 109.26
C27 C25 H25 . . 105.58
C25 C26 H261 . . 109.47
C25 C26 H262 . . 109.47
C25 C26 H263 . . 109.47
H261 C26 H262 . . 109.47
H261 C26 H263 . . 109.47
H262 C26 H263 . . 109.47
C25 C27 H271 . . 109.47
C25 C27 H272 . . 109.47
C25 C27 H273 . . 109.47
H271 C27 H272 . . 109.47
H271 C27 H273 . . 109.47
H272 C27 H273 . . 109.47
P3 C28 C28b . . 66.6(6)
P3 C28 C29 . . 114.5(4)
P3 C28 C29b . . 125.3(5)
P3 C28 C30 . . 104.0(3)
P3 C28 H28 . . 108.67
C28b C28 C29 . . 62.5(6)
C28b C28 C29b . . 116.2(8)
C28b C28 C30 . . 80.8(7)
C28b C28 H28 . . 161.74
C29 C28 C29b . . 56.5(4)
C29 C28 C30 . . 105.5(4)
C29 C28 H28 . . 107.17
C29b C28 C30 . . 130.7(5)
C29b C28 H28 . . 50.76
C30 C28 H28 . . 117.24
P3 C28b C28 . . 94.8(7)
P3 C28b C29 . . 136.8(4)
P3 C28b C29b . . 113.0(3)
P3 C28b C30 . . 110.2(3)
P3 C28b H28b . . 105.12
C28 C28b C29 . . 92.9(7)
C28 C28b C29b . . 42.4(6)
C28 C28b C30 . . 76.0(7)
C28 C28b H28b . . 152.25
C29 C28b C29b . . 52.9(3)
C29 C28b C30 . . 113.0(4)
C29 C28b H28b . . 59.39
C29b C28b C30 . . 104.6(3)
C29b C28b H28b . . 110.69
C30 C28b H28b . . 113.45
C28 C29 C28b . . 24.6(3)
C28 C29 C29b . . 48.3(3)
C28 C29 H291 . . 109.47
C28 C29 H292 . . 109.47
C28 C29 H293 . . 109.47
C28b C29 C29b . . 71.9(4)
C28b C29 H291 . . 126.14
C28b C29 H292 . . 85.8
C28b C29 H293 . . 113.11
C29b C29 H291 . . 84.2
C29b C29 H292 . . 157.69
C29b C29 H293 . . 80.82
H291 C29 H292 . . 109.47
H291 C29 H293 . . 109.47
H292 C29 H293 . . 109.47
C28 C29b C28b . . 21.4(3)
C28 C29b C29 . . 75.2(4)
C28 C29b H28 . . 53.29
C28 C29b H29b1 . . 123.56
C28 C29b H29b2 . . 88.77
C28 C29b H29b3 . . 113.58
C28b C29b C29 . . 55.2(3)
C28b C29b H28 . . 74.03
C28b C29b H29b1 . . 109.47
C28b C29b H29b2 . . 109.47
C28b C29b H29b3 . . 109.47
C29 C29b H28 . . 128.3
C29 C29b H29b1 . . 84.34
C29 C29b H29b2 . . 163.08
C29 C29b H29b3 . . 73.31
H28 C29b H29b1 . . 125.03
H28 C29b H29b2 . . 35.5
H28 C29b H29b3 . . 121.01
H29b1 C29b H29b2 . . 109.47
H29b1 C29b H29b3 . . 109.47
H29b2 C29b H29b3 . . 109.47
C28 C30 C28b . . 23.1(3)
C28 C30 H301 . . 109.47
C28 C30 H302 . . 109.47
C28 C30 H303 . . 109.47
C28b C30 H301 . . 127.49
C28b C30 H302 . . 88.25
C28b C30 H303 . . 109.95
H301 C30 H302 . . 109.47
H301 C30 H303 . . 109.47
H302 C30 H303 . . 109.47
P4 C31 C32 . . 108.83(12)
P4 C31 C33 . . 112.60(13)
P4 C31 H31 . . 108.54
C32 C31 C33 . . 111.62(16)
C32 C31 H31 . . 109.58
C33 C31 H31 . . 105.57
C31 C32 H321 . . 109.47
C31 C32 H322 . . 109.47
C31 C32 H323 . . 109.47
H321 C32 H322 . . 109.47
H321 C32 H323 . . 109.47
H322 C32 H323 . . 109.47
C31 C33 H331 . . 109.47
C31 C33 H332 . . 109.47
C31 C33 H333 . . 109.47
H331 C33 H332 . . 109.47
H331 C33 H333 . . 109.47
H332 C33 H333 . . 109.47
P4 C34 C35 . . 116.80(13)
P4 C34 C36 . . 108.87(13)
P4 C34 H34 . . 104.92
C35 C34 C36 . . 109.97(15)
C35 C34 H34 . . 103.71
C36 C34 H34 . . 112.47
C34 C35 H351 . . 109.47
C34 C35 H352 . . 109.47
C34 C35 H353 . . 109.47
H351 C35 H352 . . 109.47
H351 C35 H353 . . 109.47
H352 C35 H353 . . 109.47
C34 C36 H361 . . 109.47
C34 C36 H362 . . 109.47
C34 C36 H363 . . 109.47
H361 C36 H362 . . 109.47
H361 C36 H363 . . 109.47
H362 C36 H363 . . 109.47
Fe2 C37 O3 . . 176.29(18)
Fe2 C38 O4 . . 172.72(15)
Cl1 C39 Cl2 . . 109.82(13)
Cl1 C39 H391 . . 109.47
Cl1 C39 H392 . . 109.47
Cl2 C39 H391 . . 109.47
Cl2 C39 H392 . . 109.47
H391 C39 H392 . . 109.12
N3 Cl1 C39 2_865 . 107.11(10)
Cl3 C40 Cl4 . . 110.60(14)
Cl3 C40 H401 . . 109.47
Cl3 C40 H402 . . 109.47
Cl4 C40 H401 . . 109.47
Cl4 C40 H402 . . 109.47
H401 C40 H402 . . 108.32
C28 H28 C29b . . 75.95
C28 H28 H29b2 . . 151.19
C29b H28 H29b2 . . 75.33
C28b H28b H292 . . 124.96
C29 H291 H29b3 . . 93.56
C29 H292 H28b . . 82.51
C29b H29b2 H28 . . 69.17
C29b H29b3 H291 . . 108.86

loop_
_geom_bond_atom_site_label_1
_geom_bond_atom_site_label_2
_geom_bond_site_symmetry_2
_geom_bond_distance
Fe1 P1 . 2.189(3)
Fe1 P2 . 2.188(3)
Fe1 N1 . 2.034(3)
Fe1 C18 . 1.719(2)
Fe1 C19 . 1.737(2)
P1 N2 . 1.703(3)
P1 C6 . 1.838(3)
P1 C9 . 1.864(3)
P2 N3 . 1.697(3)
P2 C12 . 1.845(3)
P2 C15 . 1.862(3)
N2 C1 . 1.382(3)
N2 H1n . 0.820(14)
N1 C1 . 1.356(3)
N1 C5 . 1.365(3)
N3 C5 . 1.381(3)
N3 Cl1 2_865 3.512(4)
N3 H3n . 0.820(12)
C1 C2 . 1.393(3)
C2 C3 . 1.381(3)
C2 H2 . 0.96
C3 C4 . 1.377(3)
C3 H3 . 0.96
C4 C5 . 1.390(3)
C4 H4 . 0.96
C6 C7 . 1.534(4)
C6 C8 . 1.516(3)
C6 H6 . 0.96
C7 H71 . 0.96
C7 H72 . 0.96
C7 H73 . 0.96
C8 H81 . 0.96
C8 H82 . 0.96
C8 H83 . 0.96
C9 C10 . 1.529(4)
C9 C11 . 1.529(3)
C9 H9 . 0.96
C10 H101 . 0.96
C10 H102 . 0.96
C10 H103 . 0.96
C11 H111 . 0.96
C11 H112 . 0.96
C11 H113 . 0.96
C12 C13 . 1.528(4)
C12 C14 . 1.531(3)
C12 H12 . 0.96
C13 H131 . 0.96
C13 H132 . 0.96
C13 H133 . 0.96
C14 H141 . 0.96
C14 H142 . 0.96
C14 H143 . 0.96
C15 C16 . 1.534(3)
C15 C17 . 1.526(3)
C15 H15 . 0.96
C16 H161 . 0.96
C16 H162 . 0.96
C16 H163 . 0.96
C17 H171 . 0.96
C17 H172 . 0.96
C17 H173 . 0.96
C18 O1 . 1.176(2)
C19 O2 . 1.167(2)
Fe2 N4 . 2.032(3)
Fe2 P3 . 2.172(3)
Fe2 P4 . 2.178(3)
Fe2 C37 . 1.745(3)
Fe2 C38 . 1.755(3)
N5 P3 . 1.702(3)
N5 C20 . 1.369(3)
N5 H4n . 0.820(17)
N4 C20 . 1.357(3)
N4 C24 . 1.361(2)
N6 P4 . 1.706(3)
N6 C24 . 1.378(2)
N6 H6n . 0.820(14)
P3 C25 . 1.843(2)
P3 C28 . 1.961(6)
P3 C28b . 1.806(5)
P4 C31 . 1.841(2)
P4 C34 . 1.868(3)
C20 C21 . 1.395(3)
C21 C22 . 1.381(3)
C21 H21 . 0.96
C22 C23 . 1.389(3)
C22 H22 . 0.96
C23 C24 . 1.391(3)
C23 H23 . 0.96
C25 C26 . 1.536(4)
C25 C27 . 1.535(4)
C25 H25 . 0.96
C26 H261 . 0.96
C26 H262 . 0.96
C26 H263 . 0.96
C27 H271 . 0.96
C27 H272 . 0.96
C27 H273 . 0.96
C28 C28b . 0.627(8)
C28 C29 . 1.503(7)
C28 C29b . 1.162(7)
C28 C30 . 1.549(7)
C28 H28 . 0.96
C28b C29 . 1.335(6)
C28b C29b . 1.545(7)
C28b C30 . 1.576(6)
C28b H28b . 0.96
C29 C29b . 1.297(7)
C29 H291 . 0.96
C29 H292 . 0.96
C29 H293 . 0.96
C29b H28 . 0.9275
C29b H29b1 . 0.96
C29b H29b2 . 0.96
C29b H29b3 . 0.96
C30 H301 . 0.96
C30 H302 . 0.96
C30 H303 . 0.96
C31 C32 . 1.522(3)
C31 C33 . 1.532(3)
C31 H31 . 0.96
C32 H321 . 0.96
C32 H322 . 0.96
C32 H323 . 0.96
C33 H331 . 0.96
C33 H332 . 0.96
C33 H333 . 0.96
C34 C35 . 1.537(3)
C34 C36 . 1.530(3)
C34 H34 . 0.96
C35 H351 . 0.96
C35 H352 . 0.96
C35 H353 . 0.96
C36 H361 . 0.96
C36 H362 . 0.96
C36 H363 . 0.96
C37 O3 . 1.175(3)
C38 O4 . 1.167(3)
C39 Cl1 . 1.776(3)
C39 Cl2 . 1.764(3)
C39 H391 . 0.96
C39 H392 . 0.96
C40 Cl3 . 1.752(3)
C40 Cl4 . 1.777(3)
C40 H401 . 0.96
C40 H402 . 0.96
H28 H29b2 . 0.5763
H28b H292 . 0.8269
H291 H29b3 . 0.925

loop_
_geom_hbond_atom_site_label_D
_geom_hbond_atom_site_label_H
_geom_hbond_atom_site_label_A
_geom_hbond_site_symmetry_A
_geom_hbond_distance_DH
_geom_hbond_distance_HA
_geom_hbond_distance_DA
_geom_hbond_angle_DHA
C10 H101 O4 2_766 0.96 2.47 3.323(4) 148.41
C39 H391 O3 1_655 0.96 2.47 3.219(5) 134.62
C29b H28 P3 . 0.93 2.44 2.798(5) 102.69
C29b H28 C30 . 0.93 2.16 2.469(6) 97.96
C29 H28b P3 . 1.18 2.26 2.925(5) 112.82
N5 H4n O2 1_645 0.820(17) 2.113(16) 2.919(4) 168(2)
N6 H6n O1 1_655 0.820(14) 2.145(12) 2.896(4) 152.3(19)
